data_1556029
loop_
_publ_author_name
'Vadehra, Geeta S.'
'Jiang, Xing'
'Dotson, Jordan J.'
'Chu, Gong M.'
'Garcia-Garibay, Miguel A'

_publ_section_title
;
 High-Yielding and Divergent Paradigm for the Synthesis of
 D<sub>2h</sub>-Symmetric Octakis-Substituted Pentiptycenequinones.
;
_journal_issue 7
_journal_name_full 'Organic letters'
_journal_page_first 1838
_journal_page_last 1841
_journal_paper_doi 10.1021/acs.orglett.7b00606
_journal_volume 19
_journal_year 2017
_chemical_formula_moiety 'C82 H52 O2, 2(C6 H6)'
_chemical_formula_sum 'C94 H64 O2'
_chemical_formula_weight 1225.45
_space_group_crystal_system triclinic
_space_group_IT_number 2
_space_group_name_Hall '-P 1'
_space_group_name_H-M_alt 'P -1'
_atom_sites_solution_hydrogens geom
_audit_creation_method SHELXL-2014/6
_cell_angle_alpha 79.9686(10)
_cell_angle_beta 85.4756(11)
_cell_angle_gamma 79.5603(11)
_cell_formula_units_Z 1
_cell_length_a 9.9734(2)
_cell_length_b 11.3386(2)
_cell_length_c 15.3837(2)
_cell_measurement_reflns_used 6288
_cell_measurement_temperature 100(2)
_cell_measurement_theta_max 68.72
_cell_measurement_theta_min 2.92
_cell_volume 1682.69(5)
_computing_cell_refinement 'Bruker SAINT'
_computing_data_collection 'Bruker APEX2'
_computing_data_reduction 'Bruker SAINT'
_computing_molecular_graphics 'Bruker SHELXTL'
_computing_publication_material 'Bruker SHELXTL'
_computing_structure_refinement 'SHELXL-2014/6 (Sheldrick, 2014)'
_computing_structure_solution 'SHELXS-97 (Sheldrick 2008)'
_diffrn_ambient_temperature 100(2)
_diffrn_detector_area_resol_mean 8.3333
_diffrn_measured_fraction_theta_full 0.966
_diffrn_measured_fraction_theta_max 0.957
_diffrn_measurement_device_type 'Bruker APEX-II CCD'
_diffrn_measurement_method '\f and \w scans'
_diffrn_radiation_type CuK\a
_diffrn_radiation_wavelength 1.54178
_diffrn_reflns_av_R_equivalents 0.0344
_diffrn_reflns_av_unetI/netI 0.0284
_diffrn_reflns_Laue_measured_fraction_full 0.966
_diffrn_reflns_Laue_measured_fraction_max 0.957
_diffrn_reflns_limit_h_max 10
_diffrn_reflns_limit_h_min -11
_diffrn_reflns_limit_k_max 13
_diffrn_reflns_limit_k_min -13
_diffrn_reflns_limit_l_max 18
_diffrn_reflns_limit_l_min -18
_diffrn_reflns_number 25147
_diffrn_reflns_point_group_measured_fraction_full 0.966
_diffrn_reflns_point_group_measured_fraction_max 0.957
_diffrn_reflns_theta_full 67.679
_diffrn_reflns_theta_max 69.360
_diffrn_reflns_theta_min 2.920
_diffrn_source 'I\mS micro--focus source'
_exptl_absorpt_coefficient_mu 0.541
_exptl_absorpt_correction_T_max 0.75
_exptl_absorpt_correction_T_min 0.67
_exptl_absorpt_correction_type multi-scan
_exptl_absorpt_process_details 'SADABS V2014/2 (Bruker AXS Inc.)'
_exptl_crystal_colour colorless
_exptl_crystal_density_diffrn 1.209
_exptl_crystal_description platelet
_exptl_crystal_F_000 644
_exptl_crystal_size_max 0.200
_exptl_crystal_size_mid 0.100
_exptl_crystal_size_min 0.020
_refine_diff_density_max 0.222
_refine_diff_density_min -0.216
_refine_diff_density_rms 0.036
_refine_ls_extinction_method none
_refine_ls_goodness_of_fit_ref 1.048
_refine_ls_hydrogen_treatment constr
_refine_ls_matrix_type full
_refine_ls_number_parameters 433
_refine_ls_number_reflns 6020
_refine_ls_number_restraints 0
_refine_ls_restrained_S_all 1.048
_refine_ls_R_factor_all 0.0517
_refine_ls_R_factor_gt 0.0393
_refine_ls_shift/su_max 0.000
_refine_ls_shift/su_mean 0.000
_refine_ls_structure_factor_coef Fsqd
_refine_ls_weighting_details 'w=1/[\s^2^(Fo^2^)+(0.0580P)^2^+0.2601P] where P=(Fo^2^+2Fc^2^)/3'
_refine_ls_weighting_scheme calc
_refine_ls_wR_factor_gt 0.1013
_refine_ls_wR_factor_ref 0.1071
_reflns_Friedel_coverage 0.000
_reflns_number_gt 4736
_reflns_number_total 6020
_reflns_threshold_expression 'I > 2\s(I)'
_cod_data_source_file ol7b00606_si_002.cif
_cod_data_source_block cu_gg1560s
_cod_database_code 1556029
_shelx_space_group_comment
; 
The symmetry employed for this shelxl refinement is uniquely defined 
by the following loop, which should always be used as a source of 
symmetry information in preference to the above space-group names. 
They are only intended as comments. 
;
_shelx_estimated_absorpt_t_min 0.900
_shelx_estimated_absorpt_t_max 0.989
_shelxl_version_number 2014/6

loop_
_space_group_symop_operation_xyz
'x, y, z'
'-x, -y, -z'

loop_
_atom_site_label
_atom_site_type_symbol
_atom_site_fract_x
_atom_site_fract_y
_atom_site_fract_z
_atom_site_U_iso_or_equiv
_atom_site_adp_type
_atom_site_occupancy
_atom_site_site_symmetry_order
_atom_site_calc_flag
_atom_site_refinement_flags_posn
_atom_site_refinement_flags_adp
O1 O 0.23197(10) 0.99577(9) 0.52900(6) 0.0264(2) Uani 1 1 d . .
C1 C 0.40832(14) 0.67142(12) 0.37056(8) 0.0216(3) Uani 1 1 d . .
H1 H 0.3147 0.6685 0.3857 0.026 Uiso 1 1 calc R U
C2 C 0.49798(14) 0.56528(12) 0.35466(8) 0.0219(3) Uani 1 1 d . .
C3 C 0.63571(14) 0.57089(12) 0.33145(8) 0.0226(3) Uani 1 1 d . .
C4 C 0.68320(14) 0.68148(12) 0.32755(8) 0.0224(3) Uani 1 1 d . .
H4 H 0.7769 0.6854 0.3132 0.027 Uiso 1 1 calc R U
C5 C 0.45599(14) 0.77922(12) 0.36418(8) 0.0209(3) Uani 1 1 d . .
C6 C 0.36860(14) 0.90359(12) 0.36996(9) 0.0215(3) Uani 1 1 d . .
H6 H 0.2693 0.9007 0.3828 0.026 Uiso 1 1 calc R U
C7 C 0.39957(14) 0.98045(11) 0.28107(9) 0.0222(3) Uani 1 1 d . .
C8 C 0.30709(15) 1.03701(12) 0.21847(9) 0.0243(3) Uani 1 1 d . .
H8 H 0.2135 1.0298 0.2289 0.029 Uiso 1 1 calc R U
C9 C 0.34992(15) 1.10525(12) 0.13933(9) 0.0257(3) Uani 1 1 d . .
C10 C 0.48838(15) 1.11430(12) 0.12358(9) 0.0256(3) Uani 1 1 d . .
C11 C 0.58188(15) 1.05362(12) 0.18710(9) 0.0250(3) Uani 1 1 d . .
H11 H 0.6761 1.0581 0.1765 0.030 Uiso 1 1 calc R U
C12 C 0.53815(14) 0.98772(12) 0.26465(9) 0.0227(3) Uani 1 1 d . .
C13 C 0.62723(14) 0.91231(11) 0.33827(9) 0.0218(3) Uani 1 1 d . .
H13 H 0.7266 0.9161 0.3271 0.026 Uiso 1 1 calc R U
C14 C 0.59411(14) 0.78417(12) 0.34445(8) 0.0215(3) Uani 1 1 d . .
C15 C 0.73614(15) 0.46317(12) 0.31105(9) 0.0258(3) Uani 1 1 d . .
C16 C 0.81760(17) 0.47376(14) 0.23300(11) 0.0351(4) Uani 1 1 d . .
H16 H 0.8073 0.5487 0.1933 0.042 Uiso 1 1 calc R U
C17 C 0.91330(19) 0.37636(16) 0.21263(12) 0.0460(4) Uani 1 1 d . .
H17 H 0.9678 0.3847 0.1591 0.055 Uiso 1 1 calc R U
C18 C 0.92957(19) 0.26689(15) 0.27022(13) 0.0477(5) Uani 1 1 d . .
H18 H 0.9952 0.2000 0.2564 0.057 Uiso 1 1 calc R U
C19 C 0.84983(18) 0.25530(15) 0.34809(12) 0.0413(4) Uani 1 1 d . .
H19 H 0.8610 0.1804 0.3878 0.050 Uiso 1 1 calc R U
C20 C 0.75379(16) 0.35255(13) 0.36831(10) 0.0320(3) Uani 1 1 d . .
H20 H 0.6994 0.3437 0.4218 0.038 Uiso 1 1 calc R U
C21 C 0.43551(14) 0.45384(12) 0.35950(9) 0.0230(3) Uani 1 1 d . .
C22 C 0.44074(16) 0.39559(13) 0.28645(10) 0.0302(3) Uani 1 1 d . .
H22 H 0.4930 0.4213 0.2345 0.036 Uiso 1 1 calc R U
C23 C 0.37015(18) 0.30043(14) 0.28917(11) 0.0357(4) Uani 1 1 d . .
H23 H 0.3727 0.2623 0.2386 0.043 Uiso 1 1 calc R U
C24 C 0.29567(16) 0.26029(13) 0.36524(10) 0.0306(3) Uani 1 1 d . .
H24 H 0.2464 0.1957 0.3665 0.037 Uiso 1 1 calc R U
C25 C 0.29368(15) 0.31479(13) 0.43884(10) 0.0278(3) Uani 1 1 d . .
H25 H 0.2452 0.2861 0.4916 0.033 Uiso 1 1 calc R U
C26 C 0.36261(15) 0.41169(12) 0.43586(9) 0.0250(3) Uani 1 1 d . .
H26 H 0.3599 0.4495 0.4866 0.030 Uiso 1 1 calc R U
C27 C 0.54051(16) 1.18873(13) 0.04247(10) 0.0302(3) Uani 1 1 d . .
C28 C 0.51261(18) 1.17300(15) -0.04173(10) 0.0390(4) Uani 1 1 d . .
H28 H 0.4617 1.1122 -0.0483 0.047 Uiso 1 1 calc R U
C29 C 0.5588(2) 1.24575(17) -0.11612(12) 0.0496(5) Uani 1 1 d . .
H29 H 0.5402 1.2337 -0.1733 0.060 Uiso 1 1 calc R U
C30 C 0.6310(2) 1.33488(19) -0.10755(13) 0.0557(5) Uani 1 1 d . .
H30 H 0.6614 1.3851 -0.1587 0.067 Uiso 1 1 calc R U
C31 C 0.6597(2) 1.35161(18) -0.02430(14) 0.0549(5) Uani 1 1 d . .
H31 H 0.7093 1.4136 -0.0185 0.066 Uiso 1 1 calc R U
C32 C 0.61608(17) 1.27813(15) 0.05078(12) 0.0397(4) Uani 1 1 d . .
H32 H 0.6377 1.2887 0.1077 0.048 Uiso 1 1 calc R U
C33 C 0.24222(16) 1.17251(14) 0.07840(10) 0.0313(3) Uani 1 1 d . .
C34 C 0.23261(16) 1.29652(14) 0.04828(10) 0.0335(3) Uani 1 1 d . .
H34 H 0.2975 1.3390 0.0653 0.040 Uiso 1 1 calc R U
C35 C 0.12991(18) 1.35900(17) -0.00608(11) 0.0432(4) Uani 1 1 d . .
H35 H 0.1262 1.4433 -0.0272 0.052 Uiso 1 1 calc R U
C36 C 0.0334(2) 1.2995(2) -0.02954(13) 0.0579(5) Uani 1 1 d . .
H36 H -0.0371 1.3427 -0.0668 0.069 Uiso 1 1 calc R U
C37 C 0.0389(2) 1.1779(2) 0.00086(14) 0.0653(6) Uani 1 1 d . .
H37 H -0.0289 1.1372 -0.0144 0.078 Uiso 1 1 calc R U
C38 C 0.1436(2) 1.11342(18) 0.05420(13) 0.0516(5) Uani 1 1 d . .
H38 H 0.1476 1.0288 0.0741 0.062 Uiso 1 1 calc R U
C39 C 0.43290(14) 0.95433(11) 0.43872(9) 0.0208(3) Uani 1 1 d . .
C40 C 0.35435(13) 0.99673(11) 0.51658(9) 0.0206(3) Uani 1 1 d . .
C41 C 0.43361(14) 1.04211(11) 0.57725(9) 0.0211(3) Uani 1 1 d . .
C42 C 0.01223(17) 0.77989(18) 0.41609(13) 0.0470(4) Uani 1 1 d . .
H42 H -0.0070 0.8203 0.4660 0.056 Uiso 1 1 calc R U
C43 C 0.03621(18) 0.65477(18) 0.42739(13) 0.0455(4) Uani 1 1 d . .
H43 H 0.0343 0.6091 0.4853 0.055 Uiso 1 1 calc R U
C44 C 0.06296(18) 0.59537(18) 0.35542(13) 0.0460(4) Uani 1 1 d . .
H44 H 0.0778 0.5091 0.3637 0.055 Uiso 1 1 calc R U
C45 C 0.06805(19) 0.6607(2) 0.27239(13) 0.0534(5) Uani 1 1 d . .
H45 H 0.0874 0.6197 0.2228 0.064 Uiso 1 1 calc R U
C46 C 0.0454(2) 0.7856(2) 0.25984(14) 0.0599(6) Uani 1 1 d . .
H46 H 0.0497 0.8304 0.2017 0.072 Uiso 1 1 calc R U
C47 C 0.01623(19) 0.84655(18) 0.33176(15) 0.0545(5) Uani 1 1 d . .
H47 H -0.0008 0.9329 0.3232 0.065 Uiso 1 1 calc R U

loop_
_atom_site_aniso_label
_atom_site_aniso_U_11
_atom_site_aniso_U_22
_atom_site_aniso_U_33
_atom_site_aniso_U_23
_atom_site_aniso_U_13
_atom_site_aniso_U_12
O1 0.0206(6) 0.0278(5) 0.0326(5) -0.0074(4) 0.0002(4) -0.0066(4)
C1 0.0216(7) 0.0232(7) 0.0204(7) -0.0031(5) -0.0014(5) -0.0052(5)
C2 0.0261(8) 0.0206(7) 0.0190(6) -0.0029(5) -0.0017(5) -0.0041(5)
C3 0.0252(8) 0.0226(7) 0.0193(7) -0.0030(5) -0.0006(5) -0.0027(5)
C4 0.0204(7) 0.0248(7) 0.0214(7) -0.0032(5) -0.0013(5) -0.0032(5)
C5 0.0225(7) 0.0203(6) 0.0201(7) -0.0038(5) -0.0025(5) -0.0030(5)
C6 0.0191(7) 0.0206(6) 0.0254(7) -0.0043(5) -0.0022(5) -0.0040(5)
C7 0.0241(8) 0.0177(6) 0.0261(7) -0.0058(5) -0.0028(5) -0.0044(5)
C8 0.0248(8) 0.0213(7) 0.0288(7) -0.0074(5) -0.0037(5) -0.0048(5)
C9 0.0317(8) 0.0203(7) 0.0265(7) -0.0069(5) -0.0055(6) -0.0038(5)
C10 0.0319(8) 0.0208(7) 0.0249(7) -0.0063(5) -0.0016(6) -0.0039(5)
C11 0.0257(8) 0.0218(7) 0.0280(7) -0.0060(6) -0.0003(5) -0.0042(5)
C12 0.0250(8) 0.0187(6) 0.0250(7) -0.0049(5) -0.0024(5) -0.0036(5)
C13 0.0207(7) 0.0200(7) 0.0252(7) -0.0038(5) -0.0014(5) -0.0041(5)
C14 0.0234(7) 0.0216(7) 0.0199(7) -0.0029(5) -0.0028(5) -0.0049(5)
C15 0.0253(8) 0.0237(7) 0.0283(7) -0.0049(6) -0.0009(6) -0.0036(5)
C16 0.0403(10) 0.0271(8) 0.0337(8) -0.0019(6) 0.0084(7) -0.0017(6)
C17 0.0463(11) 0.0398(10) 0.0457(10) -0.0079(8) 0.0163(8) 0.0021(8)
C18 0.0448(11) 0.0312(9) 0.0608(12) -0.0110(8) 0.0110(8) 0.0074(7)
C19 0.0394(10) 0.0259(8) 0.0528(11) 0.0006(7) 0.0020(8) 0.0014(6)
C20 0.0312(9) 0.0275(8) 0.0342(8) -0.0015(6) 0.0030(6) -0.0026(6)
C21 0.0231(8) 0.0193(6) 0.0260(7) -0.0028(5) -0.0039(5) -0.0017(5)
C22 0.0395(9) 0.0248(7) 0.0269(8) -0.0058(6) 0.0014(6) -0.0069(6)
C23 0.0488(10) 0.0269(8) 0.0350(9) -0.0119(6) -0.0036(7) -0.0088(7)
C24 0.0321(9) 0.0197(7) 0.0409(9) -0.0031(6) -0.0059(6) -0.0067(6)
C25 0.0258(8) 0.0248(7) 0.0309(8) 0.0009(6) -0.0014(6) -0.0046(5)
C26 0.0256(8) 0.0242(7) 0.0248(7) -0.0038(5) -0.0021(5) -0.0030(5)
C27 0.0315(9) 0.0259(7) 0.0295(8) -0.0020(6) 0.0019(6) 0.0008(6)
C28 0.0496(11) 0.0329(8) 0.0295(8) -0.0053(7) 0.0021(7) 0.0044(7)
C29 0.0562(12) 0.0506(11) 0.0300(9) 0.0023(8) 0.0083(8) 0.0097(9)
C30 0.0437(12) 0.0608(12) 0.0444(11) 0.0209(9) 0.0112(8) 0.0049(9)
C31 0.0407(12) 0.0515(11) 0.0660(14) 0.0158(10) 0.0008(9) -0.0166(9)
C32 0.0353(10) 0.0394(9) 0.0416(9) 0.0044(7) -0.0006(7) -0.0102(7)
C33 0.0335(9) 0.0337(8) 0.0268(8) -0.0045(6) -0.0041(6) -0.0052(6)
C34 0.0329(9) 0.0354(8) 0.0286(8) -0.0030(6) -0.0004(6) 0.0012(6)
C35 0.0398(11) 0.0492(10) 0.0316(9) 0.0020(7) -0.0004(7) 0.0073(7)
C36 0.0486(13) 0.0748(14) 0.0419(11) 0.0059(10) -0.0180(9) 0.0033(10)
C37 0.0608(15) 0.0828(16) 0.0574(13) 0.0024(11) -0.0344(11) -0.0250(12)
C38 0.0595(13) 0.0501(11) 0.0493(11) 0.0025(9) -0.0249(9) -0.0202(9)
C39 0.0208(7) 0.0163(6) 0.0254(7) -0.0022(5) -0.0033(5) -0.0032(5)
C40 0.0201(7) 0.0148(6) 0.0260(7) -0.0007(5) -0.0025(5) -0.0029(5)
C41 0.0222(7) 0.0166(6) 0.0237(7) -0.0016(5) -0.0016(5) -0.0026(5)
C42 0.0254(10) 0.0616(12) 0.0555(11) -0.0170(9) 0.0053(8) -0.0069(8)
C43 0.0288(10) 0.0564(11) 0.0468(10) 0.0017(8) -0.0014(7) -0.0057(7)
C44 0.0257(10) 0.0489(10) 0.0627(12) -0.0093(9) -0.0072(8) -0.0023(7)
C45 0.0311(11) 0.0826(15) 0.0509(11) -0.0191(11) 0.0012(8) -0.0146(9)
C46 0.0437(12) 0.0890(17) 0.0452(11) 0.0131(11) -0.0049(9) -0.0283(11)
C47 0.0299(11) 0.0467(11) 0.0838(15) 0.0062(10) -0.0078(9) -0.0120(8)

loop_
_atom_type_symbol
_atom_type_description
_atom_type_scat_dispersion_real
_atom_type_scat_dispersion_imag
_atom_type_scat_source
C C 0.0181 0.0091 'International Tables Vol C Tables 4.2.6.8 and 6.1.1.4'
H H 0.0000 0.0000 'International Tables Vol C Tables 4.2.6.8 and 6.1.1.4'
O O 0.0492 0.0322 'International Tables Vol C Tables 4.2.6.8 and 6.1.1.4'

loop_
_geom_angle_atom_site_label_1
_geom_angle_atom_site_label_2
_geom_angle_atom_site_label_3
_geom_angle
_geom_angle_site_symmetry_1
_geom_angle_site_symmetry_3
C5 C1 C2 120.21(13) . .
C5 C1 H1 119.9 . .
C2 C1 H1 119.9 . .
C3 C2 C1 119.42(12) . .
C3 C2 C21 124.25(12) . .
C1 C2 C21 116.26(12) . .
C2 C3 C4 119.45(12) . .
C2 C3 C15 122.57(12) . .
C4 C3 C15 117.97(12) . .
C14 C4 C3 120.26(13) . .
C14 C4 H4 119.9 . .
C3 C4 H4 119.9 . .
C1 C5 C14 120.54(12) . .
C1 C5 C6 125.89(12) . .
C14 C5 C6 113.40(11) . .
C39 C6 C7 105.80(10) . .
C39 C6 C5 105.44(11) . .
C7 C6 C5 103.66(10) . .
C39 C6 H6 113.7 . .
C7 C6 H6 113.7 . .
C5 C6 H6 113.7 . .
C8 C7 C12 119.85(13) . .
C8 C7 C6 126.63(12) . .
C12 C7 C6 113.49(12) . .
C7 C8 C9 120.59(13) . .
C7 C8 H8 119.7 . .
C9 C8 H8 119.7 . .
C10 C9 C8 119.52(13) . .
C10 C9 C33 122.93(13) . .
C8 C9 C33 117.39(13) . .
C9 C10 C11 119.18(13) . .
C9 C10 C27 122.47(13) . .
C11 C10 C27 118.34(13) . .
C12 C11 C10 120.60(13) . .
C12 C11 H11 119.7 . .
C10 C11 H11 119.7 . .
C11 C12 C7 120.22(13) . .
C11 C12 C13 126.96(13) . .
C7 C12 C13 112.76(12) . .
C41 C13 C12 105.23(11) 2_676 .
C41 C13 C14 106.34(11) 2_676 .
C12 C13 C14 103.54(10) . .
C41 C13 H13 113.6 2_676 .
C12 C13 H13 113.6 . .
C14 C13 H13 113.6 . .
C4 C14 C5 120.05(12) . .
C4 C14 C13 126.84(12) . .
C5 C14 C13 112.98(12) . .
C20 C15 C16 118.44(14) . .
C20 C15 C3 122.28(13) . .
C16 C15 C3 119.27(13) . .
C17 C16 C15 120.83(15) . .
C17 C16 H16 119.6 . .
C15 C16 H16 119.6 . .
C18 C17 C16 120.04(16) . .
C18 C17 H17 120.0 . .
C16 C17 H17 120.0 . .
C19 C18 C17 119.72(15) . .
C19 C18 H18 120.1 . .
C17 C18 H18 120.1 . .
C18 C19 C20 120.24(16) . .
C18 C19 H19 119.9 . .
C20 C19 H19 119.9 . .
C19 C20 C15 120.72(15) . .
C19 C20 H20 119.6 . .
C15 C20 H20 119.6 . .
C26 C21 C22 118.79(13) . .
C26 C21 C2 119.96(12) . .
C22 C21 C2 121.09(12) . .
C23 C22 C21 120.28(14) . .
C23 C22 H22 119.9 . .
C21 C22 H22 119.9 . .
C22 C23 C24 120.50(14) . .
C22 C23 H23 119.7 . .
C24 C23 H23 119.7 . .
C25 C24 C23 119.58(13) . .
C25 C24 H24 120.2 . .
C23 C24 H24 120.2 . .
C24 C25 C26 120.06(13) . .
C24 C25 H25 120.0 . .
C26 C25 H25 120.0 . .
C21 C26 C25 120.74(13) . .
C21 C26 H26 119.6 . .
C25 C26 H26 119.6 . .
C28 C27 C32 119.02(15) . .
C28 C27 C10 121.41(14) . .
C32 C27 C10 119.55(14) . .
C29 C28 C27 120.36(18) . .
C29 C28 H28 119.8 . .
C27 C28 H28 119.8 . .
C30 C29 C28 120.39(18) . .
C30 C29 H29 119.8 . .
C28 C29 H29 119.8 . .
C29 C30 C31 119.94(17) . .
C29 C30 H30 120.0 . .
C31 C30 H30 120.0 . .
C30 C31 C32 120.34(19) . .
C30 C31 H31 119.8 . .
C32 C31 H31 119.8 . .
C31 C32 C27 119.92(17) . .
C31 C32 H32 120.0 . .
C27 C32 H32 120.0 . .
C34 C33 C38 118.14(15) . .
C34 C33 C9 121.31(13) . .
C38 C33 C9 120.46(14) . .
C35 C34 C33 120.97(16) . .
C35 C34 H34 119.5 . .
C33 C34 H34 119.5 . .
C36 C35 C34 120.26(18) . .
C36 C35 H35 119.9 . .
C34 C35 H35 119.9 . .
C37 C36 C35 119.86(18) . .
C37 C36 H36 120.1 . .
C35 C36 H36 120.1 . .
C36 C37 C38 120.38(19) . .
C36 C37 H37 119.8 . .
C38 C37 H37 119.8 . .
C33 C38 C37 120.36(18) . .
C33 C38 H38 119.8 . .
C37 C38 H38 119.8 . .
C41 C39 C40 122.87(12) 2_676 .
C41 C39 C6 114.38(12) 2_676 .
C40 C39 C6 122.75(12) . .
O1 C40 C41 122.42(12) . .
O1 C40 C39 122.07(12) . .
C41 C40 C39 115.50(11) . .
C39 C41 C40 121.63(12) 2_676 .
C39 C41 C13 114.60(12) 2_676 2_676
C40 C41 C13 123.77(12) . 2_676
C43 C42 C47 119.74(19) . .
C43 C42 H42 120.1 . .
C47 C42 H42 120.1 . .
C42 C43 C44 120.56(18) . .
C42 C43 H43 119.7 . .
C44 C43 H43 119.7 . .
C45 C44 C43 119.81(19) . .
C45 C44 H44 120.1 . .
C43 C44 H44 120.1 . .
C44 C45 C46 120.5(2) . .
C44 C45 H45 119.8 . .
C46 C45 H45 119.8 . .
C45 C46 C47 120.27(19) . .
C45 C46 H46 119.9 . .
C47 C46 H46 119.9 . .
C42 C47 C46 119.15(19) . .
C42 C47 H47 120.4 . .
C46 C47 H47 120.4 . .

loop_
_geom_bond_atom_site_label_1
_geom_bond_atom_site_label_2
_geom_bond_distance
_geom_bond_site_symmetry_2
O1 C40 1.2221(16) .
C1 C5 1.3753(18) .
C1 C2 1.4092(19) .
C1 H1 0.9500 .
C2 C3 1.4017(19) .
C2 C21 1.4951(18) .
C3 C4 1.4088(18) .
C3 C15 1.4947(19) .
C4 C14 1.3809(19) .
C4 H4 0.9500 .
C5 C14 1.3960(19) .
C5 C6 1.5304(18) .
C6 C39 1.5211(17) .
C6 C7 1.5299(18) .
C6 H6 1.0000 .
C7 C8 1.3784(19) .
C7 C12 1.3999(19) .
C8 C9 1.405(2) .
C8 H8 0.9500 .
C9 C10 1.402(2) .
C9 C33 1.492(2) .
C10 C11 1.405(2) .
C10 C27 1.493(2) .
C11 C12 1.3775(19) .
C11 H11 0.9500 .
C12 C13 1.5327(19) .
C13 C41 1.5233(18) 2_676
C13 C14 1.5329(17) .
C13 H13 1.0000 .
C15 C20 1.393(2) .
C15 C16 1.396(2) .
C16 C17 1.386(2) .
C16 H16 0.9500 .
C17 C18 1.385(2) .
C17 H17 0.9500 .
C18 C19 1.385(2) .
C18 H18 0.9500 .
C19 C20 1.386(2) .
C19 H19 0.9500 .
C20 H20 0.9500 .
C21 C26 1.3901(19) .
C21 C22 1.392(2) .
C22 C23 1.384(2) .
C22 H22 0.9500 .
C23 C24 1.389(2) .
C23 H23 0.9500 .
C24 C25 1.378(2) .
C24 H24 0.9500 .
C25 C26 1.3903(19) .
C25 H25 0.9500 .
C26 H26 0.9500 .
C27 C28 1.394(2) .
C27 C32 1.396(2) .
C28 C29 1.388(2) .
C28 H28 0.9500 .
C29 C30 1.372(3) .
C29 H29 0.9500 .
C30 C31 1.386(3) .
C30 H30 0.9500 .
C31 C32 1.391(2) .
C31 H31 0.9500 .
C32 H32 0.9500 .
C33 C34 1.390(2) .
C33 C38 1.392(2) .
C34 C35 1.384(2) .
C34 H34 0.9500 .
C35 C36 1.374(3) .
C35 H35 0.9500 .
C36 C37 1.369(3) .
C36 H36 0.9500 .
C37 C38 1.395(3) .
C37 H37 0.9500 .
C38 H38 0.9500 .
C39 C41 1.3412(19) 2_676
C39 C40 1.4819(19) .
C40 C41 1.4804(18) .
C41 C39 1.3412(19) 2_676
C41 C13 1.5233(18) 2_676
C42 C43 1.378(3) .
C42 C47 1.385(3) .
C42 H42 0.9500 .
C43 C44 1.378(3) .
C43 H43 0.9500 .
C44 C45 1.363(3) .
C44 H44 0.9500 .
C45 C46 1.374(3) .
C45 H45 0.9500 .
C46 C47 1.389(3) .
C46 H46 0.9500 .
C47 H47 0.9500 .
